data_1528620
loop_
_publ_author_name
'Kamb, W.B.'
'Datta, S.K.'

_publ_section_title
;
 Crystal structures of the high-pressure froms of ice: Ice III
;
_journal_name_full 'Nature (London)'
_journal_page_first 140
_journal_page_last 141
_journal_volume 187
_journal_year 1960
_chemical_formula_sum 'H2 O'
_space_group_IT_number 92
_symmetry_space_group_name_Hall 'P 4abw 2nw'
_symmetry_space_group_name_H-M 'P 41 21 2'
_cell_angle_alpha 90
_cell_angle_beta 90
_cell_angle_gamma 90
_cell_formula_units_Z 12
_cell_length_a 6.8
_cell_length_b 6.8
_cell_length_c 6.8
_cell_volume 314.432
_citation_journal_id_ASTM NATUAS
_cod_data_source_file Kamb_NATUAS_1960_305.cif
_cod_data_source_block H2O1
_cod_original_formula_sum 'H2 O1'
_cod_database_code 1528620

loop_
_symmetry_equiv_pos_as_xyz
x,y,z
-y+1/2,x+1/2,z+1/4
-x,-y,z+1/2
y+1/2,-x+1/2,z+3/4
x+1/2,-y+1/2,-z+3/4
y,x,-z
-x+1/2,y+1/2,-z+1/4
-y,-x,-z+1/2

loop_
_atom_site_label
_atom_site_type_symbol
_atom_site_fract_x
_atom_site_fract_y
_atom_site_fract_z
_atom_site_occupancy
_atom_site_U_iso_or_equiv
_atom_site_attached_hydrogens
O2 O-2 0.392 0.392 0 1 0.0 2
O1 O-2 0.095 0.3 0.29 1 0.0 2
